data_4127537
loop_
_publ_author_name
'Song, Fangyuan'
'Al-Ameed, Karrar'
'Schilling, Mauro'
'Fox, Thomas'
'Luber, Sandra'
'Patzke, Greta R.'

_publ_section_title
;
 Mechanistically Driven Control over Cubane Oxo Cluster Catalysts.
;
_journal_issue 22
_journal_name_full 'Journal of the American Chemical Society'
_journal_page_first 8846
_journal_page_last 8857
_journal_paper_doi 10.1021/jacs.9b01356
_journal_volume 141
_journal_year 2019
_chemical_formula_moiety 'C46 H45 N8 Ni4 O13, 3(H2 O), O, 3(N O3)'
_chemical_formula_sum 'C46 H53 N11 Ni4 O26'
_chemical_formula_weight 1410.83
_space_group_crystal_system triclinic
_space_group_IT_number 2
_space_group_name_Hall '-P 1'
_space_group_name_H-M_alt 'P -1'
_symmetry_space_group_name_Hall '-P 1'
_symmetry_space_group_name_H-M 'P -1'
_atom_sites_solution_hydrogens mixed
_audit_creation_date 2019-01-16
_audit_creation_method
;
Olex2 1.2
(compiled 2018.05.29 svn.r3508 for OlexSys, GUI svn.r5506)
;
_cell_angle_alpha 91.475(2)
_cell_angle_beta 100.300(2)
_cell_angle_gamma 91.778(2)
_cell_formula_units_Z 2
_cell_length_a 11.7709(3)
_cell_length_b 13.3769(3)
_cell_length_c 17.3977(4)
_cell_measurement_reflns_used 14317
_cell_measurement_temperature 183.1(3)
_cell_measurement_theta_max 69.9480
_cell_measurement_theta_min 3.3010
_cell_volume 2692.60(11)
_computing_cell_refinement 'CrysAlisPro 1.171.39.46 (Rigaku OD, 2018)'
_computing_data_collection 'CrysAlisPro 1.171.39.46 (Rigaku OD, 2018)'
_computing_data_reduction 'CrysAlisPro 1.171.39.46 (Rigaku OD, 2018)'
_computing_molecular_graphics 'Olex2 (Dolomanov et al., 2009)'
_computing_publication_material 'Olex2 (Dolomanov et al., 2009)'
_computing_structure_refinement 'ShelXL (Sheldrick, 2015)'
_diffrn_ambient_environment N~2~
_diffrn_ambient_temperature 183.1(3)
_diffrn_detector 'CCD plate'
_diffrn_detector_type 'Pilatus 200K'
_diffrn_measured_fraction_theta_full 1.000
_diffrn_measured_fraction_theta_max 0.998
_diffrn_measurement_details
;
List of Runs (angles in degrees, time in seconds):

  # Type    Start    End  Width  t~exp~   \w     \q     \k     \f   Frames
--------------------------------------------------------------------------
  1  \w    -66.00  20.00   0.50    6.00    --  -51.91  57.00  30.00  172
  2  \w    -61.00  25.00   0.50    6.00    --  -51.91  38.00-156.00  172
  3  \w    -77.00  -9.00   0.50   20.00    --  -84.25  45.00 -30.00  136
  4  \w    -86.00 -29.00   0.50   20.00    --  -84.25 111.00 120.00  114
  5  \w   -106.00 -11.00   0.50   20.00    --  -84.25  77.00  90.00  190
  6  \w   -129.00 -43.00   0.50    6.00    --  -51.91 -38.00 -30.00  172
  7  \w   -126.00 -70.00   0.50    6.00    --  -51.91-125.00-150.00  112
  8  \w   -127.00 -82.00   0.50    6.00    --  -51.91 -99.00 -90.00   90
  9  \w   -129.00 -43.00   0.50    6.00    --  -51.91 -38.00-120.00  172
 10  \w   -127.00 -82.00   0.50    6.00    --  -51.91 -99.00  30.00   90
 11  \w   -127.00 -82.00   0.50    6.00    --  -51.91 -99.00 120.00   90
 12  \w   -127.00 -82.00   0.50    6.00    --  -51.91 -99.00 150.00   90
 13  \w     30.00 109.00   0.50   20.00    --  105.75 -94.00 -30.00  158
 14  \w     88.00 116.00   0.50   20.00    --  105.75 -15.00   0.00   56
 15  \w     96.00 178.00   0.50   20.00    --  105.75  15.00 -90.00  164
 16  \w     96.00 178.00   0.50   20.00    --  105.75  15.00-180.00  164
 17  \w    106.00 164.00   0.50   20.00    --  105.75  15.00-120.00  116
 18  \w     62.00 103.00   0.50   20.00    --  105.75-111.00-180.00   82
 19  \w     33.00  68.00   0.50   20.00    --  105.75 -94.00 -60.00   70
 20  \w     42.00 100.00   0.50   20.00    --  105.75 -94.00-120.00  116
 21  \w     45.00  70.00   0.50   20.00    --  105.75 -45.00-150.00   50
 22  \w     35.00  62.00   0.50   20.00    --  105.75 -30.00-150.00   54
 23  \w     30.00  77.00   0.50   20.00    --  105.75 -45.00 -60.00   94
 24  \w     29.00 112.00   0.50   20.00    --  105.75-111.00-120.00  166
 25  \w     29.00 112.00   0.50   20.00    --  105.75-111.00 -30.00  166
 26  \w     44.00 100.00   0.50   20.00    --  105.75 -77.00  60.00  112
 27  \w     55.00  96.00   0.50   20.00    --  105.75-111.00 150.00   82
 28  \w     30.00  77.00   0.50   20.00    --  105.75 -45.00 120.00   94
 29  \w     38.00  63.00   0.50   20.00    --  105.75 -30.00 120.00   50
 30  \w     28.00  60.00   0.50   20.00    --  105.75 -30.00  90.00   64
 31  \w     29.00  64.00   0.50   20.00    --  105.75 -30.00  60.00   70
 32  \w     26.00  75.00   0.50   20.00    --  105.75 -15.00   0.00   98
 33  \w     28.00  54.00   0.50   20.00    --  105.75 -30.00 -30.00   52
 34  \w     28.00  65.00   0.50   20.00    --  105.75 -30.00 -60.00   74
 35  \w     34.00 112.00   0.50   20.00    --  105.75-111.00  60.00  156
 36  \w     30.00 107.50   0.50   20.00    --  105.75 -94.00  60.00  155
 37  \w     31.00  68.00   0.50   20.00    --  105.75 -30.00 150.00   74
 38  \w    106.00 146.00   0.50   20.00    --  105.75 178.00  90.00   80
;
_diffrn_measurement_device 'four-circle diffractometer'
_diffrn_measurement_device_type 'XtaLAB Synergy, Dualflex, Pilatus 200K'
_diffrn_measurement_method '\w scans'
_diffrn_orient_matrix_type 'CrysAlisPro convention (1999,Acta A55,543-557)'
_diffrn_orient_matrix_UB_11 0.0935420000
_diffrn_orient_matrix_UB_12 0.0691891000
_diffrn_orient_matrix_UB_13 -0.0244012000
_diffrn_orient_matrix_UB_21 0.0936644000
_diffrn_orient_matrix_UB_22 -0.0717942000
_diffrn_orient_matrix_UB_23 0.0355809000
_diffrn_orient_matrix_UB_31 -0.0139716000
_diffrn_orient_matrix_UB_32 -0.0578609000
_diffrn_orient_matrix_UB_33 -0.0790366000
_diffrn_radiation_monochromator mirror
_diffrn_radiation_probe x-ray
_diffrn_radiation_type CuK\a
_diffrn_radiation_wavelength 1.54184
_diffrn_reflns_av_R_equivalents 0.0526
_diffrn_reflns_av_unetI/netI 0.0455
_diffrn_reflns_Laue_measured_fraction_full 1.000
_diffrn_reflns_Laue_measured_fraction_max 0.998
_diffrn_reflns_limit_h_max 14
_diffrn_reflns_limit_h_min -14
_diffrn_reflns_limit_k_max 16
_diffrn_reflns_limit_k_min -16
_diffrn_reflns_limit_l_max 17
_diffrn_reflns_limit_l_min -21
_diffrn_reflns_number 41551
_diffrn_reflns_point_group_measured_fraction_full 1.000
_diffrn_reflns_point_group_measured_fraction_max 0.998
_diffrn_reflns_theta_full 67.684
_diffrn_reflns_theta_max 70.065
_diffrn_reflns_theta_min 3.307
_diffrn_source 'micro-focus sealed X-ray tube'
_diffrn_source_type 'PhotonJet (Cu) X-ray Source'
_exptl_absorpt_coefficient_mu 2.452
_exptl_absorpt_correction_T_max 1.00000
_exptl_absorpt_correction_T_min 0.98320
_exptl_absorpt_correction_type multi-scan
_exptl_absorpt_process_details
;
CrysAlisPro 1.171.39.46 (Rigaku Oxford Diffraction, 2018)
Empirical absorption correction using spherical harmonics,
 implemented in SCALE3 ABSPACK scaling algorithm.
;
_exptl_crystal_colour 'clear greenish green'
_exptl_crystal_colour_lustre clear
_exptl_crystal_colour_modifier greenish
_exptl_crystal_colour_primary green
_exptl_crystal_density_diffrn 1.740
_exptl_crystal_description prism
_exptl_crystal_F_000 1452
_exptl_crystal_size_max 0.1
_exptl_crystal_size_mid 0.07
_exptl_crystal_size_min 0.05
_refine_diff_density_max 0.486
_refine_diff_density_min -0.378
_refine_diff_density_rms 0.062
_refine_ls_extinction_method none
_refine_ls_goodness_of_fit_ref 1.013
_refine_ls_hydrogen_treatment mixed
_refine_ls_matrix_type full
_refine_ls_number_parameters 820
_refine_ls_number_reflns 10220
_refine_ls_number_restraints 3
_refine_ls_restrained_S_all 1.013
_refine_ls_R_factor_all 0.0519
_refine_ls_R_factor_gt 0.0351
_refine_ls_shift/su_max 0.002
_refine_ls_shift/su_mean 0.000
_refine_ls_structure_factor_coef Fsqd
_refine_ls_weighting_details 'w=1/[\s^2^(Fo^2^)+(0.0324P)^2^+1.7961P] where P=(Fo^2^+2Fc^2^)/3'
_refine_ls_weighting_scheme calc
_refine_ls_wR_factor_gt 0.0777
_refine_ls_wR_factor_ref 0.0840
_reflns_Friedel_coverage 0.000
_reflns_number_gt 7990
_reflns_number_total 10220
_reflns_threshold_expression 'I > 2\s(I)'
_cod_data_source_file ja9b01356_si_002.cif
_cod_data_source_block 1891361(2(halfgem-aqua)-Ni4-NO3final)
_cod_original_cell_volume 2692.59(12)
_cod_database_code 4127537
_shelx_shelxl_version_number 2018/3
_chemical_oxdiff_formula 'C46 H49 N13 Ni4 O24'
_shelx_space_group_comment
;
The symmetry employed for this shelxl refinement is uniquely defined
by the following loop, which should always be used as a source of
symmetry information in preference to the above space-group names.
They are only intended as comments.
;
_reflns_odcompleteness_completeness 99.83
_reflns_odcompleteness_iscentric 1
_reflns_odcompleteness_theta 69.95
_olex2_refinement_description
;
1. Fixed Uiso
 At 1.2 times of:
  All C(H) groups
 At 1.5 times of:
  All C(H,H,H) groups
2. Restrained distances
 O13-H13b
 0.85 with sigma of 0.02
3.a Free rotating group:
 O14(H14a,H14b), O15(H15a,H15b), O17(H17a,H17b)
3.b Rotating group:
 O9(H9a,H9b), O10(H10a,H10b), O13(H13a)
3.c Aromatic/amide H refined with riding coordinates:
 C1(H1), C2(H2), C3(H3), C4(H4), C8(H8a), C9(H9), C10(H10), C11(H11), C12(H12),
  C13(H13), C14(H14), C15(H15), C19(H19), C20(H20), C21(H21), C22(H22),
 C23(H23), C24(H24), C25(H25), C26(H26), C30(H30), C31(H31), C32(H32), C33(H33),
  C34(H34), C35(H35), C36(H36), C37(H37), C41(H41), C42(H42), C43(H43), C44(H44)
3.d Idealised Me refined as rotating group:
 C46(H46a,H46b,H46c)
3.e Idealised tetrahedral OH refined as rotating group:
 O5(H5), O6(H6), O7(H7), O8(H8)
;
_olex2_submission_special_instructions 'No special instructions were received'
_oxdiff_exptl_absorpt_empirical_details
;
Empirical correction (ABSPACK) includes:
- Absorption correction using spherical harmonics
- Frame scaling
;
_oxdiff_exptl_absorpt_empirical_full_max 1.158
_oxdiff_exptl_absorpt_empirical_full_min 0.911

loop_
_space_group_symop_operation_xyz
'x, y, z'
'-x, -y, -z'

loop_
_atom_site_label
_atom_site_type_symbol
_atom_site_fract_x
_atom_site_fract_y
_atom_site_fract_z
_atom_site_U_iso_or_equiv
_atom_site_adp_type
_atom_site_occupancy
_atom_site_site_symmetry_order
_atom_site_calc_flag
_atom_site_refinement_flags_posn
Ni1 Ni 0.12944(3) 0.38685(3) 0.29143(2) 0.01840(10) Uani 1 1 d .
Ni2 Ni 0.39277(3) 0.34612(3) 0.31909(2) 0.01837(10) Uani 1 1 d .
Ni3 Ni 0.20646(3) 0.17305(3) 0.34723(2) 0.01713(10) Uani 1 1 d .
Ni4 Ni 0.22229(3) 0.22407(3) 0.18041(2) 0.01785(10) Uani 1 1 d .
O1 O 0.24842(14) 0.32663(12) 0.37419(9) 0.0168(3) Uani 1 1 d .
O2 O 0.26360(14) 0.37092(12) 0.22752(9) 0.0176(3) Uani 1 1 d .
O3 O 0.33565(13) 0.19439(12) 0.28562(9) 0.0166(3) Uani 1 1 d .
O4 O 0.10311(13) 0.23718(12) 0.25129(9) 0.0169(3) Uani 1 1 d .
O5 O 0.29138(16) 0.52996(13) 0.18926(10) 0.0250(4) Uani 1 1 d .
H5 H 0.335651 0.563573 0.166122 0.033(8) Uiso 1 1 calc GR
O6 O 0.28884(15) 0.43698(12) 0.48228(9) 0.0213(4) Uani 1 1 d .
H6 H 0.360843 0.432845 0.487330 0.030(8) Uiso 1 1 calc GR
O7 O -0.08421(15) 0.23995(14) 0.18547(10) 0.0261(4) Uani 1 1 d .
H7 H -0.109232 0.210369 0.142313 0.045(10) Uiso 1 1 calc GR
O8 O 0.50110(15) 0.10838(13) 0.33266(10) 0.0250(4) Uani 1 1 d .
H8 H 0.517351 0.165330 0.353984 0.061(12) Uiso 1 1 calc GR
O9 O 0.00768(17) 0.42852(15) 0.20095(10) 0.0294(4) Uani 1 1 d .
H9A H -0.034627 0.474463 0.216294 0.084(15) Uiso 1 1 d GR
H9B H -0.036976 0.377673 0.182374 0.095(17) Uiso 1 1 d GR
O10 O 0.17936(19) 0.53582(14) 0.31840(11) 0.0333(4) Uani 1 1 d .
H10A H 0.143364 0.578826 0.282789 0.14(2) Uiso 1 1 d GR
H10B H 0.256614 0.548116 0.320519 0.13(2) Uiso 1 1 d GR
O11 O 0.52062(15) 0.29332(13) 0.39936(10) 0.0253(4) Uani 1 1 d .
O12 O 0.51681(16) 0.39626(14) 0.50153(10) 0.0289(4) Uani 1 1 d .
O13 O 0.42460(18) 0.49700(14) 0.35103(10) 0.0299(4) Uani 1 1 d D
H13A H 0.446839 0.504137 0.401032 0.064(12) Uiso 1 1 d GR
H13B H 0.470(3) 0.531(3) 0.329(2) 0.065(13) Uiso 1 1 d D
O14 O 0.4168(2) 0.64730(17) 0.11343(14) 0.0428(5) Uani 1 1 d .
H14A H 0.486677 0.652068 0.107135 0.068(13) Uiso 1 1 d G
H14B H 0.380686 0.697197 0.093583 0.061(12) Uiso 1 1 d G
O15 O -0.4459(3) 0.6044(2) 0.26444(13) 0.0549(7) Uani 1 1 d .
H15A H -0.456497 0.646681 0.228332 0.22(4) Uiso 1 1 d G
H15B H -0.373110 0.597809 0.273793 0.051(12) Uiso 1 1 d G
O16 O -0.3568(2) 0.63852(19) 0.09075(13) 0.0506(6) Uani 1 1 d .
O17 O -0.0789(2) 0.8675(2) 0.36254(15) 0.0522(6) Uani 1 1 d .
H17A H -0.136335 0.895751 0.336270 0.086(16) Uiso 1 1 d G
H17B H -0.071037 0.810720 0.341306 0.099(19) Uiso 1 1 d G
O18 O -0.1655(2) 0.55399(18) 0.21372(15) 0.0580(7) Uani 1 1 d .
O19 O -0.0300(2) 0.6516(2) 0.2767(2) 0.0773(9) Uani 1 1 d .
O20 O -0.2059(2) 0.6739(2) 0.28655(15) 0.0635(7) Uani 1 1 d .
O21 O -0.1896(2) 0.14728(16) 0.05440(12) 0.0441(5) Uani 1 1 d .
O22 O -0.2079(2) 0.30137(17) 0.02317(14) 0.0478(6) Uani 1 1 d .
O23 O -0.3057(2) 0.18384(19) -0.05117(12) 0.0498(6) Uani 1 1 d .
O24 O -0.2771(2) 0.91940(17) 0.24117(14) 0.0478(6) Uani 1 1 d .
O25 O -0.4234(2) 0.8272(2) 0.18374(15) 0.0544(6) Uani 1 1 d .
O26 O -0.2652(3) 0.8248(2) 0.13933(18) 0.0711(8) Uani 1 1 d .
N1 N 0.04063(18) 0.38098(15) 0.38311(11) 0.0210(4) Uani 1 1 d .
N2 N 0.28595(17) 0.16990(15) 0.46057(11) 0.0205(4) Uani 1 1 d .
N3 N 0.48379(18) 0.36624(15) 0.22970(12) 0.0216(4) Uani 1 1 d .
N4 N 0.16478(18) 0.30893(16) 0.08619(11) 0.0219(4) Uani 1 1 d .
N5 N 0.23478(17) 0.02661(15) 0.31315(11) 0.0210(4) Uani 1 1 d .
N6 N 0.36239(18) 0.16787(15) 0.13982(12) 0.0221(4) Uani 1 1 d .
N7 N 0.04011(18) 0.14438(15) 0.36828(11) 0.0200(4) Uani 1 1 d .
N8 N 0.11864(18) 0.09498(16) 0.14991(11) 0.0213(4) Uani 1 1 d .
N9 N -0.1333(2) 0.6268(2) 0.25848(15) 0.0415(6) Uani 1 1 d .
N10 N -0.2347(2) 0.2120(2) 0.00843(13) 0.0343(6) Uani 1 1 d .
N11 N -0.3215(2) 0.8571(2) 0.18858(16) 0.0398(6) Uani 1 1 d .
C1 C -0.0716(2) 0.39918(19) 0.38060(15) 0.0253(5) Uani 1 1 d .
H1 H -0.117712 0.413389 0.331766 0.030 Uiso 1 1 calc R
C2 C -0.1224(2) 0.3981(2) 0.44601(16) 0.0290(6) Uani 1 1 d .
H2 H -0.201855 0.411680 0.442405 0.035 Uiso 1 1 calc R
C3 C -0.0556(2) 0.3768(2) 0.51697(16) 0.0300(6) Uani 1 1 d .
H3 H -0.088478 0.375528 0.562982 0.036 Uiso 1 1 calc R
C4 C 0.0602(2) 0.35726(19) 0.52016(14) 0.0240(5) Uani 1 1 d .
H4 H 0.107405 0.342096 0.568358 0.029 Uiso 1 1 calc R
C5 C 0.1059(2) 0.36012(18) 0.45247(14) 0.0199(5) Uani 1 1 d .
C6 C 0.2352(2) 0.34629(18) 0.45154(13) 0.0188(5) Uani 1 1 d .
C7 C 0.2858(2) 0.25804(18) 0.50000(13) 0.0194(5) Uani 1 1 d .
C8 C 0.3328(2) 0.2692(2) 0.57865(14) 0.0259(5) Uani 1 1 d .
H8A H 0.331395 0.331781 0.605493 0.031 Uiso 1 1 calc R
C9 C 0.3821(2) 0.1876(2) 0.61774(15) 0.0304(6) Uani 1 1 d .
H9 H 0.414127 0.193523 0.671872 0.036 Uiso 1 1 calc R
C10 C 0.3842(2) 0.0980(2) 0.57726(16) 0.0306(6) Uani 1 1 d .
H10 H 0.418741 0.041652 0.602749 0.037 Uiso 1 1 calc R
C11 C 0.3351(2) 0.0917(2) 0.49892(15) 0.0266(6) Uani 1 1 d .
H11 H 0.336080 0.029773 0.471080 0.032 Uiso 1 1 calc R
C12 C 0.5942(2) 0.3449(2) 0.23079(15) 0.0271(6) Uani 1 1 d .
H12 H 0.637755 0.320613 0.277442 0.033 Uiso 1 1 calc R
C13 C 0.6475(2) 0.3567(2) 0.16694(16) 0.0312(6) Uani 1 1 d .
H13 H 0.726058 0.340442 0.169326 0.037 Uiso 1 1 calc R
C14 C 0.5838(2) 0.3927(2) 0.09941(16) 0.0319(6) Uani 1 1 d .
H14 H 0.617974 0.400992 0.054383 0.038 Uiso 1 1 calc R
C15 C 0.4702(2) 0.4165(2) 0.09778(15) 0.0272(6) Uani 1 1 d .
H15 H 0.425782 0.442177 0.051981 0.033 Uiso 1 1 calc R
C16 C 0.4219(2) 0.40257(18) 0.16390(14) 0.0213(5) Uani 1 1 d .
C17 C 0.2963(2) 0.42774(18) 0.16899(13) 0.0205(5) Uani 1 1 d .
C18 C 0.2115(2) 0.40205(19) 0.09262(13) 0.0215(5) Uani 1 1 d .
C19 C 0.1829(2) 0.4706(2) 0.03458(15) 0.0289(6) Uani 1 1 d .
H19 H 0.216514 0.536446 0.040117 0.035 Uiso 1 1 calc R
C20 C 0.1042(2) 0.4408(2) -0.03175(15) 0.0361(7) Uani 1 1 d .
H20 H 0.084247 0.486061 -0.072763 0.043 Uiso 1 1 calc R
C21 C 0.0551(3) 0.3457(2) -0.03819(16) 0.0372(7) Uani 1 1 d .
H21 H 0.000145 0.324640 -0.082993 0.045 Uiso 1 1 calc R
C22 C 0.0877(2) 0.2814(2) 0.02216(15) 0.0304(6) Uani 1 1 d .
H22 H 0.054287 0.215429 0.018101 0.036 Uiso 1 1 calc R
C23 C 0.1415(2) 0.0165(2) 0.10617(15) 0.0293(6) Uani 1 1 d .
H23 H 0.208657 0.020042 0.082977 0.035 Uiso 1 1 calc R
C24 C 0.0717(3) -0.0687(2) 0.09365(18) 0.0395(7) Uani 1 1 d .
H24 H 0.091510 -0.123145 0.063114 0.047 Uiso 1 1 calc R
C25 C -0.0270(3) -0.0747(2) 0.12553(18) 0.0374(7) Uani 1 1 d .
H25 H -0.076831 -0.132722 0.116923 0.045 Uiso 1 1 calc R
C26 C -0.0521(2) 0.0058(2) 0.17045(15) 0.0267(6) Uani 1 1 d .
H26 H -0.119618 0.003892 0.193333 0.032 Uiso 1 1 calc R
C27 C 0.0221(2) 0.08864(19) 0.18153(13) 0.0208(5) Uani 1 1 d .
C28 C 0.0001(2) 0.18189(18) 0.23007(14) 0.0209(5) Uani 1 1 d .
C29 C -0.0436(2) 0.15327(18) 0.30479(14) 0.0203(5) Uani 1 1 d .
C30 C -0.1594(2) 0.1377(2) 0.30715(16) 0.0273(6) Uani 1 1 d .
H30 H -0.216197 0.144367 0.261545 0.033 Uiso 1 1 calc R
C31 C -0.1912(2) 0.1123(2) 0.37726(17) 0.0318(6) Uani 1 1 d .
H31 H -0.270180 0.100355 0.380343 0.038 Uiso 1 1 calc R
C32 C -0.1064(2) 0.1046(2) 0.44246(16) 0.0293(6) Uani 1 1 d .
H32 H -0.126329 0.088133 0.491263 0.035 Uiso 1 1 calc R
C33 C 0.0077(2) 0.12118(19) 0.43603(15) 0.0255(5) Uani 1 1 d .
H33 H 0.065631 0.115954 0.481258 0.031 Uiso 1 1 calc R
C34 C 0.3848(2) 0.1727(2) 0.06679(15) 0.0290(6) Uani 1 1 d .
H34 H 0.333373 0.206988 0.028857 0.035 Uiso 1 1 calc R
C35 C 0.4801(3) 0.1297(2) 0.04486(17) 0.0347(7) Uani 1 1 d .
H35 H 0.493378 0.133711 -0.007269 0.042 Uiso 1 1 calc R
C36 C 0.5550(3) 0.0811(2) 0.09991(17) 0.0342(7) Uani 1 1 d .
H36 H 0.621352 0.051582 0.086351 0.041 Uiso 1 1 calc R
C37 C 0.5332(2) 0.0752(2) 0.17549(16) 0.0284(6) Uani 1 1 d .
H37 H 0.584347 0.042046 0.214307 0.034 Uiso 1 1 calc R
C38 C 0.4352(2) 0.11889(18) 0.19327(15) 0.0222(5) Uani 1 1 d .
C39 C 0.4006(2) 0.11286(18) 0.27435(13) 0.0200(5) Uani 1 1 d .
C40 C 0.3291(2) 0.01532(18) 0.28043(13) 0.0200(5) Uani 1 1 d .
C41 C 0.3619(2) -0.07693(19) 0.25654(16) 0.0284(6) Uani 1 1 d .
H41 H 0.429441 -0.082643 0.234186 0.034 Uiso 1 1 calc R
C42 C 0.2945(3) -0.1611(2) 0.26572(18) 0.0362(7) Uani 1 1 d .
H42 H 0.315191 -0.225342 0.249579 0.043 Uiso 1 1 calc R
C43 C 0.1966(3) -0.1504(2) 0.29869(17) 0.0334(6) Uani 1 1 d .
H43 H 0.148890 -0.206867 0.305469 0.040 Uiso 1 1 calc R
C44 C 0.1702(2) -0.05523(19) 0.32149(15) 0.0257(5) Uani 1 1 d .
H44 H 0.103181 -0.047649 0.344128 0.031 Uiso 1 1 calc R
C45 C 0.5544(2) 0.32284(19) 0.47068(14) 0.0232(5) Uani 1 1 d .
C46 C 0.6431(3) 0.2621(2) 0.51871(17) 0.0381(7) Uani 1 1 d .
H46A H 0.604960 0.205009 0.539144 0.057 Uiso 1 1 calc GR
H46B H 0.685567 0.303615 0.562352 0.057 Uiso 1 1 calc GR
H46C H 0.696984 0.237716 0.486205 0.057 Uiso 1 1 calc GR

loop_
_atom_site_aniso_label
_atom_site_aniso_U_11
_atom_site_aniso_U_22
_atom_site_aniso_U_33
_atom_site_aniso_U_23
_atom_site_aniso_U_13
_atom_site_aniso_U_12
Ni1 0.0207(2) 0.0196(2) 0.01522(19) 0.00023(15) 0.00337(16) 0.00472(16)
Ni2 0.0192(2) 0.0213(2) 0.01446(19) 0.00036(16) 0.00264(16) 0.00023(16)
Ni3 0.0172(2) 0.0187(2) 0.01571(19) 0.00028(15) 0.00321(15) 0.00212(16)
Ni4 0.0184(2) 0.0210(2) 0.01419(19) -0.00120(15) 0.00306(15) 0.00247(16)
O1 0.0201(8) 0.0198(8) 0.0112(7) -0.0010(6) 0.0044(6) 0.0020(7)
O2 0.0196(8) 0.0203(8) 0.0136(7) 0.0028(6) 0.0044(6) 0.0018(7)
O3 0.0165(8) 0.0170(8) 0.0161(8) -0.0011(6) 0.0026(6) 0.0027(6)
O4 0.0162(8) 0.0190(8) 0.0157(8) -0.0003(6) 0.0030(6) 0.0014(6)
O5 0.0343(10) 0.0184(9) 0.0248(9) 0.0017(7) 0.0116(8) 0.0006(8)
O6 0.0207(9) 0.0227(9) 0.0201(8) -0.0052(7) 0.0039(7) -0.0010(7)
O7 0.0212(9) 0.0305(10) 0.0242(9) -0.0022(8) -0.0035(7) 0.0063(8)
O8 0.0209(9) 0.0245(9) 0.0266(9) -0.0024(8) -0.0042(7) 0.0054(7)
O9 0.0313(10) 0.0311(10) 0.0252(9) 0.0044(8) 0.0011(8) 0.0111(9)
O10 0.0421(12) 0.0237(10) 0.0367(11) -0.0052(8) 0.0148(9) 0.0021(9)
O11 0.0246(9) 0.0280(9) 0.0210(9) -0.0021(7) -0.0021(7) 0.0033(7)
O12 0.0307(10) 0.0293(10) 0.0248(9) -0.0062(8) 0.0010(8) -0.0005(8)
O13 0.0424(12) 0.0290(10) 0.0169(9) -0.0015(7) 0.0030(8) -0.0079(9)
O14 0.0353(12) 0.0431(13) 0.0503(13) 0.0166(10) 0.0066(10) -0.0015(10)
O15 0.0684(19) 0.0600(16) 0.0310(12) 0.0050(11) -0.0005(11) -0.0268(14)
O16 0.0490(14) 0.0594(15) 0.0437(13) -0.0060(11) 0.0101(11) 0.0038(12)
O17 0.0466(15) 0.0504(15) 0.0563(15) 0.0051(13) 0.0012(12) -0.0080(12)
O18 0.0665(17) 0.0434(14) 0.0601(15) -0.0117(12) -0.0001(13) 0.0191(12)
O19 0.0442(16) 0.0677(19) 0.115(3) -0.0023(17) -0.0007(16) 0.0087(14)
O20 0.0685(18) 0.0711(18) 0.0542(15) -0.0131(13) 0.0180(13) 0.0248(15)
O21 0.0549(14) 0.0409(12) 0.0315(11) 0.0018(9) -0.0076(10) 0.0110(11)
O22 0.0471(13) 0.0409(13) 0.0540(14) 0.0128(11) 0.0038(11) 0.0024(11)
O23 0.0505(14) 0.0615(15) 0.0326(11) -0.0025(10) -0.0068(10) 0.0144(12)
O24 0.0460(13) 0.0392(12) 0.0554(14) -0.0017(11) 0.0026(11) -0.0010(10)
O25 0.0346(13) 0.0671(17) 0.0613(15) -0.0182(13) 0.0116(11) -0.0004(11)
O26 0.0696(19) 0.0671(18) 0.089(2) -0.0172(15) 0.0528(17) -0.0104(14)
N1 0.0225(11) 0.0197(10) 0.0207(10) -0.0028(8) 0.0042(8) 0.0029(8)
N2 0.0197(10) 0.0233(11) 0.0184(10) 0.0025(8) 0.0031(8) 0.0008(8)
N3 0.0208(11) 0.0233(11) 0.0209(10) -0.0018(8) 0.0047(8) 0.0004(8)
N4 0.0230(11) 0.0278(11) 0.0147(10) 0.0002(8) 0.0026(8) 0.0037(9)
N5 0.0201(10) 0.0218(11) 0.0203(10) 0.0011(8) 0.0011(8) 0.0025(8)
N6 0.0235(11) 0.0235(11) 0.0199(10) -0.0036(8) 0.0060(8) 0.0001(9)
N7 0.0218(11) 0.0177(10) 0.0216(10) -0.0009(8) 0.0066(8) 0.0017(8)
N8 0.0212(11) 0.0238(11) 0.0181(10) -0.0030(8) 0.0019(8) 0.0023(8)
N9 0.0464(17) 0.0450(16) 0.0326(13) 0.0014(12) 0.0038(12) 0.0148(13)
N10 0.0316(13) 0.0471(16) 0.0253(12) 0.0017(11) 0.0063(10) 0.0093(11)
N11 0.0340(14) 0.0406(15) 0.0480(15) 0.0104(12) 0.0137(12) 0.0066(12)
C1 0.0215(13) 0.0256(13) 0.0292(13) -0.0008(11) 0.0051(10) 0.0050(10)
C2 0.0229(14) 0.0272(14) 0.0400(15) -0.0050(12) 0.0141(12) 0.0025(11)
C3 0.0319(15) 0.0306(14) 0.0310(14) -0.0048(11) 0.0165(12) -0.0006(12)
C4 0.0280(14) 0.0246(13) 0.0205(12) -0.0019(10) 0.0083(10) -0.0008(11)
C5 0.0217(12) 0.0170(11) 0.0219(12) -0.0032(9) 0.0068(10) -0.0003(9)
C6 0.0224(12) 0.0225(12) 0.0119(10) -0.0009(9) 0.0042(9) 0.0011(10)
C7 0.0190(12) 0.0243(13) 0.0163(11) 0.0026(9) 0.0071(9) -0.0006(10)
C8 0.0292(14) 0.0315(14) 0.0169(12) 0.0013(10) 0.0041(10) 0.0003(11)
C9 0.0285(14) 0.0421(16) 0.0192(12) 0.0083(11) -0.0003(11) -0.0005(12)
C10 0.0295(14) 0.0325(15) 0.0287(14) 0.0127(11) 0.0005(11) 0.0021(12)
C11 0.0260(14) 0.0248(13) 0.0289(13) 0.0065(11) 0.0034(11) 0.0030(11)
C12 0.0225(13) 0.0318(14) 0.0266(13) 0.0006(11) 0.0029(10) 0.0018(11)
C13 0.0232(14) 0.0340(15) 0.0386(15) -0.0020(12) 0.0113(12) 0.0030(11)
C14 0.0329(15) 0.0362(15) 0.0310(14) -0.0007(12) 0.0176(12) 0.0029(12)
C15 0.0303(14) 0.0305(14) 0.0229(13) 0.0031(11) 0.0095(11) 0.0043(11)
C16 0.0235(13) 0.0204(12) 0.0207(12) -0.0003(10) 0.0058(10) 0.0005(10)
C17 0.0259(13) 0.0210(12) 0.0161(11) 0.0028(9) 0.0072(10) 0.0012(10)
C18 0.0216(12) 0.0276(13) 0.0165(11) 0.0014(10) 0.0058(10) 0.0059(10)
C19 0.0321(15) 0.0338(15) 0.0224(13) 0.0074(11) 0.0074(11) 0.0056(12)
C20 0.0401(17) 0.0496(19) 0.0196(13) 0.0135(12) 0.0038(12) 0.0140(14)
C21 0.0379(17) 0.0496(19) 0.0208(13) 0.0032(12) -0.0048(12) 0.0067(14)
C22 0.0304(15) 0.0360(15) 0.0222(13) -0.0034(11) -0.0017(11) 0.0017(12)
C23 0.0272(14) 0.0318(15) 0.0289(14) -0.0109(11) 0.0073(11) -0.0014(11)
C24 0.0363(17) 0.0368(16) 0.0459(18) -0.0218(14) 0.0132(14) -0.0029(13)
C25 0.0354(16) 0.0315(15) 0.0441(17) -0.0142(13) 0.0071(13) -0.0075(13)
C26 0.0234(13) 0.0287(14) 0.0271(13) -0.0046(11) 0.0036(11) -0.0032(11)
C27 0.0210(12) 0.0254(13) 0.0147(11) -0.0013(9) -0.0004(9) 0.0023(10)
C28 0.0181(12) 0.0218(12) 0.0218(12) -0.0012(10) 0.0012(10) 0.0013(10)
C29 0.0190(12) 0.0194(12) 0.0226(12) -0.0040(10) 0.0044(10) 0.0028(9)
C30 0.0211(13) 0.0294(14) 0.0311(14) -0.0026(11) 0.0045(11) 0.0009(11)
C31 0.0243(14) 0.0325(15) 0.0412(16) -0.0028(12) 0.0141(12) -0.0024(11)
C32 0.0309(15) 0.0278(14) 0.0333(14) 0.0013(11) 0.0169(12) -0.0008(11)
C33 0.0326(14) 0.0228(13) 0.0229(12) 0.0016(10) 0.0105(11) -0.0010(11)
C34 0.0337(15) 0.0341(15) 0.0209(13) -0.0038(11) 0.0101(11) 0.0008(12)
C35 0.0453(17) 0.0345(16) 0.0293(14) -0.0060(12) 0.0216(13) -0.0002(13)
C36 0.0336(16) 0.0309(15) 0.0441(17) -0.0077(13) 0.0238(13) 0.0031(12)
C37 0.0265(14) 0.0259(13) 0.0345(14) -0.0039(11) 0.0105(11) 0.0039(11)
C38 0.0194(12) 0.0206(12) 0.0279(13) -0.0057(10) 0.0087(10) 0.0006(10)
C39 0.0200(12) 0.0204(12) 0.0192(12) -0.0026(9) 0.0021(9) 0.0060(10)
C40 0.0197(12) 0.0202(12) 0.0193(11) 0.0008(9) 0.0006(9) 0.0029(10)
C41 0.0315(15) 0.0230(13) 0.0320(14) -0.0007(11) 0.0091(12) 0.0053(11)
C42 0.0452(18) 0.0209(14) 0.0443(17) -0.0032(12) 0.0132(14) 0.0049(12)
C43 0.0384(16) 0.0222(14) 0.0387(16) 0.0002(12) 0.0058(13) -0.0041(12)
C44 0.0266(13) 0.0230(13) 0.0281(13) 0.0028(10) 0.0061(11) 0.0013(11)
C45 0.0209(12) 0.0292(14) 0.0186(12) 0.0043(10) 0.0011(10) -0.0030(10)
C46 0.0333(16) 0.0472(18) 0.0318(15) 0.0049(13) -0.0018(12) 0.0099(14)

loop_
_atom_type_symbol
_atom_type_description
_atom_type_scat_dispersion_real
_atom_type_scat_dispersion_imag
_atom_type_scat_source
C C 0.0181 0.0091 'International Tables Vol C Tables 4.2.6.8 and 6.1.1.4'
H H 0.0000 0.0000 'International Tables Vol C Tables 4.2.6.8 and 6.1.1.4'
N N 0.0311 0.0180 'International Tables Vol C Tables 4.2.6.8 and 6.1.1.4'
Ni Ni -3.0029 0.5091 'International Tables Vol C Tables 4.2.6.8 and 6.1.1.4'
O O 0.0492 0.0322 'International Tables Vol C Tables 4.2.6.8 and 6.1.1.4'

loop_
_exptl_crystal_face_index_h
_exptl_crystal_face_index_k
_exptl_crystal_face_index_l
_exptl_crystal_face_perp_dist
0 -4 -10 0.0095
1 -4 -10 0.0143
-1 4 10 0.0143
0 7 -6 0.0200
0 1 11 0.0102
0 -1 -11 0.0102
0 -8 3 0.0127
0 -7 6 0.0200
8 1 -2 0.0409
-8 0 3 0.0469
0 -4 -10 0.0114
0 -4 -10 0.0143
0 4 10 0.0143
-8 2 1 0.0314
7 -1 0 0.0541
-8 1 1 0.0333
8 -1 -1 0.0542
0 4 10 0.0114
0 4 10 0.0076
0 -4 -10 0.0076
-8 1 2 0.0486
0 8 -3 0.0127
8 -1 -1 0.0409
0 4 10 0.0095

loop_
_geom_angle_atom_site_label_1
_geom_angle_atom_site_label_2
_geom_angle_atom_site_label_3
_geom_angle
O1 Ni1 O2 80.68(6)
O1 Ni1 O4 82.32(6)
O1 Ni1 O9 172.17(7)
O1 Ni1 O10 96.99(8)
O1 Ni1 N1 79.22(7)
O4 Ni1 O2 78.43(6)
O9 Ni1 O2 96.75(7)
O9 Ni1 O4 89.92(7)
O9 Ni1 O10 90.43(8)
O9 Ni1 N1 103.16(8)
O10 Ni1 O2 90.89(7)
O10 Ni1 O4 169.29(7)
N1 Ni1 O2 159.91(7)
N1 Ni1 O4 98.78(7)
N1 Ni1 O10 91.57(8)
O1 Ni2 O3 77.44(6)
O2 Ni2 O1 80.18(6)
O2 Ni2 O3 80.02(6)
O2 Ni2 O13 94.84(7)
O2 Ni2 N3 78.36(7)
O11 Ni2 O1 101.74(7)
O11 Ni2 O2 168.21(7)
O11 Ni2 O3 89.00(7)
O11 Ni2 O13 96.51(8)
O11 Ni2 N3 98.65(8)
O13 Ni2 O1 96.04(7)
O13 Ni2 O3 172.25(7)
N3 Ni2 O1 158.31(7)
N3 Ni2 O3 95.71(7)
N3 Ni2 O13 88.87(8)
O3 Ni3 O1 79.90(6)
O3 Ni3 O4 84.46(6)
O3 Ni3 N5 78.44(7)
O3 Ni3 N7 158.65(7)
O4 Ni3 O1 80.03(6)
N2 Ni3 O1 78.11(7)
N2 Ni3 O3 105.24(7)
N2 Ni3 O4 154.00(7)
N2 Ni3 N5 98.66(8)
N2 Ni3 N7 95.94(8)
N5 Ni3 O1 156.38(7)
N5 Ni3 O4 106.98(7)
N7 Ni3 O1 107.63(7)
N7 Ni3 O4 77.45(7)
N7 Ni3 N5 95.96(8)
O2 Ni4 O3 79.01(6)
O4 Ni4 O2 79.46(6)
O4 Ni4 O3 83.87(6)
O4 Ni4 N4 105.47(7)
O4 Ni4 N6 157.33(8)
O4 Ni4 N8 78.04(7)
N4 Ni4 O2 78.24(7)
N4 Ni4 O3 153.27(8)
N4 Ni4 N6 96.81(8)
N4 Ni4 N8 99.96(8)
N6 Ni4 O2 109.71(7)
N6 Ni4 O3 77.90(7)
N6 Ni4 N8 94.25(8)
N8 Ni4 O2 156.04(7)
N8 Ni4 O3 106.52(7)
Ni1 O1 Ni2 98.00(6)
Ni1 O1 Ni3 99.07(7)
Ni2 O1 Ni3 100.36(6)
C6 O1 Ni1 115.34(13)
C6 O1 Ni2 130.99(14)
C6 O1 Ni3 108.05(13)
Ni1 O2 Ni4 99.43(7)
Ni2 O2 Ni1 97.77(6)
Ni2 O2 Ni4 101.65(7)
C17 O2 Ni1 131.30(14)
C17 O2 Ni2 114.99(14)
C17 O2 Ni4 107.40(13)
Ni3 O3 Ni2 101.88(7)
Ni3 O3 Ni4 94.08(6)
Ni4 O3 Ni2 97.99(6)
C39 O3 Ni2 128.98(14)
C39 O3 Ni3 117.14(14)
C39 O3 Ni4 109.89(13)
Ni1 O4 Ni3 97.26(6)
Ni4 O4 Ni1 102.20(7)
Ni4 O4 Ni3 94.39(6)
C28 O4 Ni1 128.90(14)
C28 O4 Ni3 109.97(13)
C28 O4 Ni4 117.19(13)
C17 O5 H5 109.5
C6 O6 H6 109.5
C28 O7 H7 109.5
C39 O8 H8 109.5
Ni1 O9 H9A 110.6
Ni1 O9 H9B 110.2
H9A O9 H9B 108.4
Ni1 O10 H10A 113.2
Ni1 O10 H10B 112.8
H10A O10 H10B 105.4
C45 O11 Ni2 128.68(16)
Ni2 O13 H13A 110.3
Ni2 O13 H13B 119(3)
H13A O13 H13B 108.8
H14A O14 H14B 109.4
H15A O15 H15B 104.3
H17A O17 H17B 109.3
C1 N1 Ni1 126.74(17)
C1 N1 C5 118.7(2)
C5 N1 Ni1 114.56(16)
C7 N2 Ni3 113.57(15)
C11 N2 Ni3 127.75(18)
C11 N2 C7 118.7(2)
C12 N3 Ni2 126.36(17)
C12 N3 C16 118.9(2)
C16 N3 Ni2 114.73(16)
C18 N4 Ni4 113.42(16)
C18 N4 C22 119.2(2)
C22 N4 Ni4 127.33(19)
C40 N5 Ni3 115.16(16)
C44 N5 Ni3 126.77(17)
C44 N5 C40 118.1(2)
C34 N6 Ni4 127.05(18)
C38 N6 Ni4 114.34(16)
C38 N6 C34 118.6(2)
C29 N7 Ni3 113.89(16)
C33 N7 Ni3 128.13(18)
C33 N7 C29 118.0(2)
C23 N8 Ni4 126.74(18)
C23 N8 C27 117.6(2)
C27 N8 Ni4 115.55(16)
O19 N9 O18 120.9(3)
O19 N9 O20 119.7(3)
O20 N9 O18 119.3(3)
O22 N10 O21 119.4(2)
O22 N10 O23 121.8(2)
O23 N10 O21 118.8(3)
O25 N11 O24 120.3(3)
O25 N11 O26 118.6(3)
O26 N11 O24 121.1(3)
N1 C1 H1 118.7
N1 C1 C2 122.6(2)
C2 C1 H1 118.7
C1 C2 H2 120.6
C1 C2 C3 118.7(2)
C3 C2 H2 120.6
C2 C3 H3 120.4
C2 C3 C4 119.1(2)
C4 C3 H3 120.4
C3 C4 H4 120.4
C5 C4 C3 119.2(2)
C5 C4 H4 120.4
N1 C5 C4 121.6(2)
N1 C5 C6 115.6(2)
C4 C5 C6 122.7(2)
O1 C6 C5 108.38(18)
O1 C6 C7 107.12(18)
O6 C6 O1 112.76(19)
O6 C6 C5 104.34(18)
O6 C6 C7 110.84(19)
C5 C6 C7 113.5(2)
N2 C7 C6 116.09(19)
N2 C7 C8 121.7(2)
C8 C7 C6 122.1(2)
C7 C8 H8A 120.5
C7 C8 C9 119.0(3)
C9 C8 H8A 120.5
C8 C9 H9 120.3
C10 C9 C8 119.3(2)
C10 C9 H9 120.3
C9 C10 H10 120.6
C9 C10 C11 118.8(2)
C11 C10 H10 120.6
N2 C11 C10 122.5(3)
N2 C11 H11 118.8
C10 C11 H11 118.8
N3 C12 H12 118.6
N3 C12 C13 122.7(2)
C13 C12 H12 118.6
C12 C13 H13 120.8
C12 C13 C14 118.3(2)
C14 C13 H13 120.8
C13 C14 H14 120.2
C15 C14 C13 119.6(2)
C15 C14 H14 120.2
C14 C15 H15 120.5
C14 C15 C16 119.1(2)
C16 C15 H15 120.5
N3 C16 C15 121.4(2)
N3 C16 C17 115.1(2)
C15 C16 C17 123.5(2)
O2 C17 O5 109.02(18)
O2 C17 C16 107.40(19)
O2 C17 C18 108.10(19)
O5 C17 C16 109.6(2)
O5 C17 C18 110.00(19)
C18 C17 C16 112.66(19)
N4 C18 C17 115.5(2)
N4 C18 C19 121.8(2)
C19 C18 C17 122.7(2)
C18 C19 H19 120.8
C18 C19 C20 118.4(3)
C20 C19 H19 120.8
C19 C20 H20 120.0
C21 C20 C19 120.0(3)
C21 C20 H20 120.0
C20 C21 H21 120.8
C20 C21 C22 118.4(3)
C22 C21 H21 120.8
N4 C22 C21 122.2(3)
N4 C22 H22 118.9
C21 C22 H22 118.9
N8 C23 H23 118.7
N8 C23 C24 122.6(3)
C24 C23 H23 118.7
C23 C24 H24 120.2
C23 C24 C25 119.7(3)
C25 C24 H24 120.2
C24 C25 H25 120.8
C24 C25 C26 118.4(3)
C26 C25 H25 120.8
C25 C26 H26 120.4
C27 C26 C25 119.1(3)
C27 C26 H26 120.4
N8 C27 C26 122.6(2)
N8 C27 C28 114.9(2)
C26 C27 C28 122.5(2)
O4 C28 O7 110.3(2)
O4 C28 C27 108.71(19)
O4 C28 C29 108.34(19)
O7 C28 C27 109.77(19)
O7 C28 C29 108.00(19)
C29 C28 C27 111.7(2)
N7 C29 C28 114.9(2)
N7 C29 C30 122.5(2)
C30 C29 C28 122.6(2)
C29 C30 H30 120.6
C29 C30 C31 118.8(3)
C31 C30 H30 120.6
C30 C31 H31 120.5
C32 C31 C30 119.0(2)
C32 C31 H31 120.5
C31 C32 H32 120.4
C31 C32 C33 119.2(3)
C33 C32 H32 120.4
N7 C33 C32 122.5(3)
N7 C33 H33 118.7
C32 C33 H33 118.7
N6 C34 H34 118.8
N6 C34 C35 122.5(3)
C35 C34 H34 118.8
C34 C35 H35 120.7
C36 C35 C34 118.7(3)
C36 C35 H35 120.7
C35 C36 H36 120.2
C35 C36 C37 119.7(2)
C37 C36 H36 120.2
C36 C37 H37 120.7
C36 C37 C38 118.7(3)
C38 C37 H37 120.7
N6 C38 C37 121.9(2)
N6 C38 C39 115.4(2)
C37 C38 C39 122.7(2)
O3 C39 O8 112.31(18)
O3 C39 C38 108.64(19)
O3 C39 C40 109.50(19)
O8 C39 C38 109.72(19)
O8 C39 C40 105.86(19)
C38 C39 C40 110.81(19)
N5 C40 C39 115.1(2)
N5 C40 C41 122.5(2)
C41 C40 C39 122.4(2)
C40 C41 H41 120.6
C40 C41 C42 118.8(3)
C42 C41 H41 120.6
C41 C42 H42 120.4
C43 C42 C41 119.3(3)
C43 C42 H42 120.4
C42 C43 H43 120.9
C44 C43 C42 118.2(3)
C44 C43 H43 120.9
N5 C44 C43 123.1(3)
N5 C44 H44 118.5
C43 C44 H44 118.5
O11 C45 C46 116.6(2)
O12 C45 O11 124.3(2)
O12 C45 C46 119.1(2)
C45 C46 H46A 109.5
C45 C46 H46B 109.5
C45 C46 H46C 109.5
H46A C46 H46B 109.5
H46A C46 H46C 109.5
H46B C46 H46C 109.5

loop_
_geom_bond_atom_site_label_1
_geom_bond_atom_site_label_2
_geom_bond_distance
Ni1 O1 2.0229(16)
Ni1 O2 2.1005(16)
Ni1 O4 2.0986(16)
Ni1 O9 2.0323(18)
Ni1 O10 2.0778(19)
Ni1 N1 2.059(2)
Ni2 O1 2.1075(16)
Ni2 O2 2.0377(16)
Ni2 O3 2.1506(16)
Ni2 O11 2.0196(17)
Ni2 O13 2.0841(19)
Ni2 N3 2.059(2)
Ni3 O1 2.1188(16)
Ni3 O3 2.0285(16)
Ni3 O4 2.1010(16)
Ni3 N2 2.028(2)
Ni3 N5 2.086(2)
Ni3 N7 2.081(2)
Ni4 O2 2.1172(17)
Ni4 O3 2.1179(16)
Ni4 O4 2.0354(16)
Ni4 N4 2.045(2)
Ni4 N6 2.061(2)
Ni4 N8 2.084(2)
O1 C6 1.401(3)
O2 C17 1.387(3)
O3 C39 1.381(3)
O4 C28 1.387(3)
O5 H5 0.8400
O5 C17 1.409(3)
O6 H6 0.8400
O6 C6 1.398(3)
O7 H7 0.8400
O7 C28 1.412(3)
O8 H8 0.8400
O8 C39 1.418(3)
O9 H9A 0.8689
O9 H9B 0.8656
O10 H10A 0.9132
O10 H10B 0.9131
O11 C45 1.282(3)
O12 C45 1.238(3)
O13 H13A 0.8643
O13 H13B 0.836(19)
O14 H14A 0.8502
O14 H14B 0.8498
O15 H15A 0.8516
O15 H15B 0.8503
O17 H17A 0.8504
O17 H17B 0.8514
O18 N9 1.237(4)
O19 N9 1.234(4)
O20 N9 1.237(3)
O21 N10 1.259(3)
O22 N10 1.235(3)
O23 N10 1.252(3)
O24 N11 1.252(3)
O25 N11 1.241(3)
O26 N11 1.250(3)
N1 C1 1.344(3)
N1 C5 1.350(3)
N2 C7 1.349(3)
N2 C11 1.345(3)
N3 C12 1.336(3)
N3 C16 1.353(3)
N4 C18 1.340(3)
N4 C22 1.341(3)
N5 C40 1.346(3)
N5 C44 1.339(3)
N6 C34 1.346(3)
N6 C38 1.345(3)
N7 C29 1.353(3)
N7 C33 1.343(3)
N8 C23 1.343(3)
N8 C27 1.350(3)
C1 H1 0.9500
C1 C2 1.377(4)
C2 H2 0.9500
C2 C3 1.382(4)
C3 H3 0.9500
C3 C4 1.387(4)
C4 H4 0.9500
C4 C5 1.381(3)
C5 C6 1.541(3)
C6 C7 1.541(3)
C7 C8 1.384(3)
C8 H8A 0.9500
C8 C9 1.388(4)
C9 H9 0.9500
C9 C10 1.377(4)
C10 H10 0.9500
C10 C11 1.381(4)
C11 H11 0.9500
C12 H12 0.9500
C12 C13 1.381(4)
C13 H13 0.9500
C13 C14 1.383(4)
C14 H14 0.9500
C14 C15 1.379(4)
C15 H15 0.9500
C15 C16 1.386(3)
C16 C17 1.544(3)
C17 C18 1.536(3)
C18 C19 1.385(4)
C19 H19 0.9500
C19 C20 1.386(4)
C20 H20 0.9500
C20 C21 1.374(5)
C21 H21 0.9500
C21 C22 1.383(4)
C22 H22 0.9500
C23 H23 0.9500
C23 C24 1.373(4)
C24 H24 0.9500
C24 C25 1.376(4)
C25 H25 0.9500
C25 C26 1.384(4)
C26 H26 0.9500
C26 C27 1.377(4)
C27 C28 1.543(3)
C28 C29 1.534(3)
C29 C30 1.380(4)
C30 H30 0.9500
C30 C31 1.386(4)
C31 H31 0.9500
C31 C32 1.379(4)
C32 H32 0.9500
C32 C33 1.379(4)
C33 H33 0.9500
C34 H34 0.9500
C34 C35 1.384(4)
C35 H35 0.9500
C35 C36 1.372(4)
C36 H36 0.9500
C36 C37 1.388(4)
C37 H37 0.9500
C37 C38 1.388(3)
C38 C39 1.540(3)
C39 C40 1.547(3)
C40 C41 1.380(3)
C41 H41 0.9500
C41 C42 1.386(4)
C42 H42 0.9500
C42 C43 1.385(4)
C43 H43 0.9500
C43 C44 1.385(4)
C44 H44 0.9500
C45 C46 1.491(4)
C46 H46A 0.9800
C46 H46B 0.9800
C46 H46C 0.9800

loop_
_geom_torsion_atom_site_label_1
_geom_torsion_atom_site_label_2
_geom_torsion_atom_site_label_3
_geom_torsion_atom_site_label_4
_geom_torsion
Ni1 O1 C6 O6 -86.1(2)
Ni1 O1 C6 C5 28.8(2)
Ni1 O1 C6 C7 151.65(14)
Ni1 O2 C17 O5 42.5(3)
Ni1 O2 C17 C16 161.16(14)
Ni1 O2 C17 C18 -77.0(2)
Ni1 O4 C28 O7 42.3(3)
Ni1 O4 C28 C27 162.71(14)
Ni1 O4 C28 C29 -75.8(2)
Ni1 N1 C1 C2 -176.81(19)
Ni1 N1 C5 C4 177.52(19)
Ni1 N1 C5 C6 1.1(3)
Ni2 O1 C6 O6 41.9(3)
Ni2 O1 C6 C5 156.84(15)
Ni2 O1 C6 C7 -80.4(2)
Ni2 O2 C17 O5 -84.92(19)
Ni2 O2 C17 C16 33.7(2)
Ni2 O2 C17 C18 155.53(14)
Ni2 O3 C39 O8 42.3(3)
Ni2 O3 C39 C38 -79.3(2)
Ni2 O3 C39 C40 159.59(14)
Ni2 O11 C45 O12 -5.1(4)
Ni2 O11 C45 C46 173.57(19)
Ni2 N3 C12 C13 177.1(2)
Ni2 N3 C16 C15 -177.57(19)
Ni2 N3 C16 C17 3.1(3)
Ni3 O1 C6 O6 164.10(15)
Ni3 O1 C6 C5 -80.91(18)
Ni3 O1 C6 C7 41.9(2)
Ni3 O3 C39 O8 -93.1(2)
Ni3 O3 C39 C38 145.29(15)
Ni3 O3 C39 C40 24.2(2)
Ni3 O4 C28 O7 160.07(14)
Ni3 O4 C28 C27 -79.51(18)
Ni3 O4 C28 C29 42.0(2)
Ni3 N2 C7 C6 -4.7(3)
Ni3 N2 C7 C8 177.90(19)
Ni3 N2 C11 C10 -178.2(2)
Ni3 N5 C40 C39 0.4(3)
Ni3 N5 C40 C41 178.27(19)
Ni3 N5 C44 C43 -178.6(2)
Ni3 N7 C29 C28 0.4(3)
Ni3 N7 C29 C30 -179.64(19)
Ni3 N7 C33 C32 179.43(19)
Ni4 O2 C17 O5 162.79(15)
Ni4 O2 C17 C16 -78.58(18)
Ni4 O2 C17 C18 43.2(2)
Ni4 O3 C39 O8 161.16(15)
Ni4 O3 C39 C38 39.6(2)
Ni4 O3 C39 C40 -81.54(18)
Ni4 O4 C28 O7 -93.77(18)
Ni4 O4 C28 C27 26.7(2)
Ni4 O4 C28 C29 148.20(14)
Ni4 N4 C18 C17 -1.1(3)
Ni4 N4 C18 C19 -179.91(19)
Ni4 N4 C22 C21 179.9(2)
Ni4 N6 C34 C35 -178.0(2)
Ni4 N6 C38 C37 179.2(2)
Ni4 N6 C38 C39 0.5(3)
Ni4 N8 C23 C24 175.3(2)
Ni4 N8 C27 C26 -176.46(19)
Ni4 N8 C27 C28 4.4(3)
O1 C6 C7 N2 -26.0(3)
O1 C6 C7 C8 151.4(2)
O2 C17 C18 N4 -29.4(3)
O2 C17 C18 C19 149.3(2)
O3 C39 C40 N5 -15.5(3)
O3 C39 C40 C41 166.7(2)
O4 C28 C29 N7 -28.5(3)
O4 C28 C29 C30 151.5(2)
O5 C17 C18 N4 -148.4(2)
O5 C17 C18 C19 30.4(3)
O6 C6 C7 N2 -149.4(2)
O6 C6 C7 C8 28.0(3)
O7 C28 C29 N7 -148.0(2)
O7 C28 C29 C30 32.0(3)
O8 C39 C40 N5 105.8(2)
O8 C39 C40 C41 -72.0(3)
N1 C1 C2 C3 -0.4(4)
N1 C5 C6 O1 -19.1(3)
N1 C5 C6 O6 101.3(2)
N1 C5 C6 C7 -137.9(2)
N2 C7 C8 C9 0.5(4)
N3 C12 C13 C14 0.4(4)
N3 C16 C17 O2 -23.6(3)
N3 C16 C17 O5 94.7(2)
N3 C16 C17 C18 -142.5(2)
N4 C18 C19 C20 -0.4(4)
N5 C40 C41 C42 0.8(4)
N6 C34 C35 C36 -0.6(4)
N6 C38 C39 O3 -27.4(3)
N6 C38 C39 O8 -150.5(2)
N6 C38 C39 C40 92.9(2)
N7 C29 C30 C31 0.2(4)
N8 C23 C24 C25 1.1(5)
N8 C27 C28 O4 -19.6(3)
N8 C27 C28 O7 101.2(2)
N8 C27 C28 C29 -139.0(2)
C1 N1 C5 C4 -0.1(3)
C1 N1 C5 C6 -176.5(2)
C1 C2 C3 C4 0.0(4)
C2 C3 C4 C5 0.4(4)
C3 C4 C5 N1 -0.3(4)
C3 C4 C5 C6 175.9(2)
C4 C5 C6 O1 164.5(2)
C4 C5 C6 O6 -75.1(3)
C4 C5 C6 C7 45.6(3)
C5 N1 C1 C2 0.4(4)
C5 C6 C7 N2 93.5(2)
C5 C6 C7 C8 -89.0(3)
C6 C7 C8 C9 -176.8(2)
C7 N2 C11 C10 0.7(4)
C7 C8 C9 C10 0.7(4)
C8 C9 C10 C11 -1.1(4)
C9 C10 C11 N2 0.4(4)
C11 N2 C7 C6 176.2(2)
C11 N2 C7 C8 -1.2(4)
C12 N3 C16 C15 0.9(4)
C12 N3 C16 C17 -178.4(2)
C12 C13 C14 C15 0.6(4)
C13 C14 C15 C16 -0.8(4)
C14 C15 C16 N3 0.0(4)
C14 C15 C16 C17 179.3(2)
C15 C16 C17 O2 157.1(2)
C15 C16 C17 O5 -84.6(3)
C15 C16 C17 C18 38.2(3)
C16 N3 C12 C13 -1.2(4)
C16 C17 C18 N4 89.1(3)
C16 C17 C18 C19 -92.2(3)
C17 C18 C19 C20 -179.0(2)
C18 N4 C22 C21 0.5(4)
C18 C19 C20 C21 1.1(4)
C19 C20 C21 C22 -1.0(4)
C20 C21 C22 N4 0.2(4)
C22 N4 C18 C17 178.3(2)
C22 N4 C18 C19 -0.4(4)
C23 N8 C27 C26 0.0(4)
C23 N8 C27 C28 -179.2(2)
C23 C24 C25 C26 -0.8(5)
C24 C25 C26 C27 0.1(4)
C25 C26 C27 N8 0.3(4)
C25 C26 C27 C28 179.4(2)
C26 C27 C28 O4 161.3(2)
C26 C27 C28 O7 -78.0(3)
C26 C27 C28 C29 41.8(3)
C27 N8 C23 C24 -0.7(4)
C27 C28 C29 N7 91.2(2)
C27 C28 C29 C30 -88.8(3)
C28 C29 C30 C31 -179.8(2)
C29 N7 C33 C32 1.2(4)
C29 C30 C31 C32 0.8(4)
C30 C31 C32 C33 -0.8(4)
C31 C32 C33 N7 -0.2(4)
C33 N7 C29 C28 178.9(2)
C33 N7 C29 C30 -1.1(3)
C34 N6 C38 C37 1.2(4)
C34 N6 C38 C39 -177.5(2)
C34 C35 C36 C37 0.7(4)
C35 C36 C37 C38 0.2(4)
C36 C37 C38 N6 -1.2(4)
C36 C37 C38 C39 177.4(2)
C37 C38 C39 O3 153.9(2)
C37 C38 C39 O8 30.8(3)
C37 C38 C39 C40 -85.8(3)
C38 N6 C34 C35 -0.3(4)
C38 C39 C40 N5 -135.3(2)
C38 C39 C40 C41 46.9(3)
C39 C40 C41 C42 178.4(2)
C40 N5 C44 C43 0.6(4)
C40 C41 C42 C43 -0.2(4)
C41 C42 C43 C44 -0.2(4)
C42 C43 C44 N5 0.0(4)
C44 N5 C40 C39 -178.8(2)
C44 N5 C40 C41 -0.9(4)

loop_
_exptl_oxdiff_crystal_face_indexfrac_h
_exptl_oxdiff_crystal_face_indexfrac_k
_exptl_oxdiff_crystal_face_indexfrac_l
_exptl_oxdiff_crystal_face_x
_exptl_oxdiff_crystal_face_y
_exptl_oxdiff_crystal_face_z
0.0003 -3.9999 -10.0004 -0.0327 -0.0686 1.0218
1.0003 -3.9999 -10.0003 0.0608 0.0250 1.0079
-1.0003 3.9999 10.0003 -0.0608 -0.0250 -1.0079
-0.0001 7.0003 -5.9994 0.6307 -0.7161 0.0691
-0.0002 0.9998 11.0001 -0.1993 0.3196 -0.9273
0.0002 -0.9998 -11.0001 0.1993 -0.3196 0.9273
0.0002 -8.0002 2.9993 -0.6267 0.6811 0.2258
0.0001 -7.0003 5.9994 -0.6307 0.7161 -0.0691
7.9998 1.0003 -1.9991 0.8663 0.6064 -0.0116
-7.9999 -0.0003 2.9992 -0.8215 -0.6426 -0.1253
0.0003 -3.9999 -10.0004 -0.0327 -0.0686 1.0218
0.0003 -3.9999 -10.0004 -0.0327 -0.0686 1.0218
-0.0003 3.9999 10.0004 0.0327 0.0686 -1.0218
-7.9999 1.9998 0.9994 -0.6344 -0.8573 -0.0829
6.9999 -0.9998 0.0006 0.5856 0.7274 -0.0400
-7.9999 0.9998 0.9993 -0.7035 -0.7855 -0.0251
7.9999 -0.9998 -0.9993 0.7035 0.7855 0.0251
-0.0003 3.9999 10.0004 0.0327 0.0686 -1.0218
-0.0003 3.9999 10.0004 0.0327 0.0686 -1.0218
0.0003 -3.9999 -10.0004 -0.0327 -0.0686 1.0218
-7.9999 0.9998 1.9993 -0.7279 -0.7499 -0.1041
-0.0002 8.0002 -2.9993 0.6267 -0.6811 -0.2258
7.9999 -0.9998 -0.9993 0.7035 0.7855 0.0251
-0.0003 3.9999 10.0004 0.0327 0.0686 -1.0218
